data_4131318
loop_
_publ_author_name
'Liu, Qi'
'Chen, Yu'
'Zhang, Xiao'
'Houk, K. N.'
'Liang, Yong'
'Smith, 3rd, Amos B'

_publ_section_title
;
 Type II Anion Relay Chemistry: Conformational Constraints To Achieve
 Effective [1,5]-Vinyl Brook Rearrangements.
;
_journal_issue 25
_journal_name_full 'Journal of the American Chemical Society'
_journal_page_first 8710
_journal_page_last 8717
_journal_paper_doi 10.1021/jacs.7b04149
_journal_volume 139
_journal_year 2017
_chemical_formula_moiety 'C29 H29 N O4'
_chemical_formula_sum 'C29 H29 N O4'
_chemical_formula_weight 455.53
_space_group_crystal_system triclinic
_space_group_IT_number 2
_space_group_name_Hall '-P 1'
_space_group_name_H-M_alt 'P -1'
_atom_sites_solution_hydrogens geom
_audit_creation_date 2015-11-03
_audit_creation_method
;
Olex2 1.2
(compiled 2015.09.30 svn.r3233 for OlexSys, GUI svn.r5103)
;
_cell_angle_alpha 83.550(3)
_cell_angle_beta 89.861(3)
_cell_angle_gamma 84.338(3)
_cell_formula_units_Z 2
_cell_length_a 9.4816(6)
_cell_length_b 10.0759(6)
_cell_length_c 13.0176(8)
_cell_measurement_temperature 100
_cell_volume 1229.70(13)
_computing_data_collection 'Bruker APEX2 v2014.11-0'
_computing_data_reduction 'Bruker SAINT v8.34A'
_computing_molecular_graphics 'Olex2 (Dolomanov et al., 2009)'
_computing_publication_material 'Olex2 (Dolomanov et al., 2009)'
_computing_structure_refinement 'XL (Sheldrick, 2008)'
_computing_structure_solution 'ShelXS-1997 (Sheldrick, 2008)'
_diffrn_ambient_temperature 100
_diffrn_measured_fraction_theta_full 0.992
_diffrn_measured_fraction_theta_max 0.985
_diffrn_measurement_device 'CCD Area Detector'
_diffrn_measurement_device_type 'Bruker APEXII'
_diffrn_measurement_method '\w and \f scans'
_diffrn_radiation_monochromator graphite
_diffrn_radiation_type MoK\a
_diffrn_radiation_wavelength 0.71073
_diffrn_reflns_av_R_equivalents 0.0561
_diffrn_reflns_av_unetI/netI 0.0303
_diffrn_reflns_Laue_measured_fraction_full 0.992
_diffrn_reflns_Laue_measured_fraction_max 0.985
_diffrn_reflns_limit_h_max 11
_diffrn_reflns_limit_h_min -11
_diffrn_reflns_limit_k_max 12
_diffrn_reflns_limit_k_min -12
_diffrn_reflns_limit_l_max 15
_diffrn_reflns_limit_l_min -15
_diffrn_reflns_number 40564
_diffrn_reflns_point_group_measured_fraction_full 0.992
_diffrn_reflns_point_group_measured_fraction_max 0.985
_diffrn_reflns_theta_full 25.242
_diffrn_reflns_theta_max 25.501
_diffrn_reflns_theta_min 1.574
_diffrn_source 'sealed tube'
_exptl_absorpt_coefficient_mu 0.082
_exptl_absorpt_correction_T_max 0.7452
_exptl_absorpt_correction_T_min 0.4859
_exptl_absorpt_correction_type multi-scan
_exptl_absorpt_process_details 'SADABS v2014/4'
_exptl_crystal_colour colourless
_exptl_crystal_density_diffrn 1.230
_exptl_crystal_description prism
_exptl_crystal_F_000 484
_exptl_crystal_size_max 0.28
_exptl_crystal_size_mid 0.26
_exptl_crystal_size_min 0.03
_refine_diff_density_max 0.595
_refine_diff_density_min -0.302
_refine_diff_density_rms 0.055
_refine_ls_extinction_method none
_refine_ls_goodness_of_fit_ref 1.135
_refine_ls_hydrogen_treatment constr
_refine_ls_matrix_type full
_refine_ls_number_parameters 308
_refine_ls_number_reflns 4518
_refine_ls_number_restraints 0
_refine_ls_restrained_S_all 1.135
_refine_ls_R_factor_all 0.0711
_refine_ls_R_factor_gt 0.0581
_refine_ls_shift/su_max 0.000
_refine_ls_shift/su_mean 0.000
_refine_ls_structure_factor_coef Fsqd
_refine_ls_weighting_details 'w=1/[\s^2^(Fo^2^)+(0.0341P)^2^+1.7278P] where P=(Fo^2^+2Fc^2^)/3'
_refine_ls_weighting_scheme calc
_refine_ls_wR_factor_gt 0.1409
_refine_ls_wR_factor_ref 0.1474
_reflns_number_gt 3648
_reflns_number_total 4518
_reflns_threshold_expression 'I > 2\s(I)'
_cod_data_source_file ja7b04149_si_003.cif
_cod_data_source_block 1432
_cod_database_code 4131318
_platon_squeeze_void_probe_radius 1.20

loop_
_space_group_symop_operation_xyz
'x, y, z'
'-x, -y, -z'

loop_
_atom_site_label
_atom_site_type_symbol
_atom_site_fract_x
_atom_site_fract_y
_atom_site_fract_z
_atom_site_U_iso_or_equiv
_atom_site_adp_type
_atom_site_occupancy
_atom_site_site_symmetry_order
_atom_site_calc_flag
_atom_site_refinement_flags_posn
O1 O 0.82864(18) 0.74078(16) 0.18570(13) 0.0260(4) Uani 1 1 d .
O2 O 1.0591(2) 0.76740(19) 0.15338(15) 0.0357(5) Uani 1 1 d .
O3 O 1.2406(2) 0.2347(2) 0.52528(16) 0.0448(5) Uani 1 1 d .
O4 O 1.0256(3) 0.1805(2) 0.52527(18) 0.0526(6) Uani 1 1 d .
N1 N 1.1176(3) 0.2509(2) 0.49450(19) 0.0371(6) Uani 1 1 d .
C1 C 0.6365(3) 0.8297(2) 0.0638(2) 0.0264(6) Uani 1 1 d .
H1 H 0.6150 0.9037 0.0089 0.035 Uiso 1 1 calc R
C2 C 0.6255(3) 0.6992(2) 0.0110(2) 0.0268(6) Uani 1 1 d .
H2 H 0.5345 0.7123 -0.0262 0.036 Uiso 1 1 calc R
C3 C 0.6175(3) 0.5760(2) 0.0904(2) 0.0287(6) Uani 1 1 d .
H3a H 0.6057 0.4983 0.0547 0.038 Uiso 1 1 calc R
H3b H 0.7056 0.5585 0.1295 0.038 Uiso 1 1 calc R
C4 C 0.4945(3) 0.5970(3) 0.1644(2) 0.0342(6) Uani 1 1 d .
H4a H 0.4941 0.5186 0.2149 0.045 Uiso 1 1 calc R
H4b H 0.4058 0.6072 0.1260 0.045 Uiso 1 1 calc R
C5 C 0.5058(3) 0.7218(3) 0.2206(2) 0.0317(6) Uani 1 1 d .
H5a H 0.4226 0.7364 0.2630 0.042 Uiso 1 1 calc R
H5b H 0.5884 0.7072 0.2657 0.042 Uiso 1 1 calc R
C6 C 0.5179(3) 0.8465(3) 0.1429(2) 0.0299(6) Uani 1 1 d .
H6a H 0.4284 0.8690 0.1060 0.040 Uiso 1 1 calc R
H6b H 0.5341 0.9213 0.1807 0.040 Uiso 1 1 calc R
C7 C 0.7862(3) 0.8462(2) 0.1017(2) 0.0258(5) Uani 1 1 d .
H7 H 0.8518 0.8356 0.0442 0.034 Uiso 1 1 calc R
C8 C 0.7959(3) 0.9836(2) 0.1358(2) 0.0257(5) Uani 1 1 d .
C9 C 0.7923(3) 1.0081(3) 0.2390(2) 0.0282(6) Uani 1 1 d .
H9 H 0.7884 0.9373 0.2910 0.038 Uiso 1 1 calc R
C10 C 0.7944(3) 1.1387(3) 0.2645(2) 0.0311(6) Uani 1 1 d .
H10 H 0.7940 1.1545 0.3335 0.041 Uiso 1 1 calc R
C11 C 0.7971(3) 1.2444(3) 0.1878(2) 0.0316(6) Uani 1 1 d .
H11 H 0.7955 1.3316 0.2052 0.042 Uiso 1 1 calc R
C12 C 0.8023(3) 1.2214(2) 0.0847(2) 0.0307(6) Uani 1 1 d .
H12 H 0.8050 1.2928 0.0331 0.041 Uiso 1 1 calc R
C13 C 0.8034(3) 1.0913(3) 0.0589(2) 0.0282(6) Uani 1 1 d .
H13 H 0.8091 1.0756 -0.0101 0.038 Uiso 1 1 calc R
C14 C 0.9699(3) 0.7102(2) 0.1998(2) 0.0267(6) Uani 1 1 d .
C15 C 1.0025(3) 0.5903(2) 0.2790(2) 0.0264(6) Uani 1 1 d .
C16 C 1.1445(3) 0.5434(3) 0.2946(2) 0.0321(6) Uani 1 1 d .
H16 H 1.2140 0.5877 0.2583 0.043 Uiso 1 1 calc R
C17 C 1.1832(3) 0.4306(3) 0.3643(2) 0.0338(6) Uani 1 1 d .
H17 H 1.2779 0.3984 0.3751 0.045 Uiso 1 1 calc R
C18 C 1.0773(3) 0.3677(3) 0.4169(2) 0.0313(6) Uani 1 1 d .
C19 C 0.9349(3) 0.4118(3) 0.4027(2) 0.0317(6) Uani 1 1 d .
H19 H 0.8656 0.3672 0.4389 0.042 Uiso 1 1 calc R
C20 C 0.8987(3) 0.5243(3) 0.3329(2) 0.0288(6) Uani 1 1 d .
H20 H 0.8037 0.5559 0.3221 0.038 Uiso 1 1 calc R
C21 C 0.7383(3) 0.6860(2) -0.0707(2) 0.0266(6) Uani 1 1 d .
C22 C 0.8513(3) 0.5963(3) -0.0598(2) 0.0310(6) Uani 1 1 d .
H22a H 0.9202 0.5959 -0.1107 0.041 Uiso 1 1 calc R
H22b H 0.8614 0.5341 -0.0012 0.041 Uiso 1 1 calc R
C23 C 0.7210(3) 0.7865(3) -0.1645(2) 0.0268(6) Uani 1 1 d .
C24 C 0.8295(3) 0.8649(3) -0.1973(2) 0.0324(6) Uani 1 1 d .
H24 H 0.9137 0.8556 -0.1595 0.043 Uiso 1 1 calc R
C25 C 0.8141(3) 0.9565(3) -0.2852(2) 0.0358(6) Uani 1 1 d .
H25 H 0.8876 1.0082 -0.3050 0.048 Uiso 1 1 calc R
C26 C 0.6909(3) 0.9721(3) -0.3442(2) 0.0319(6) Uani 1 1 d .
C27 C 0.5831(3) 0.8942(3) -0.3118(2) 0.0316(6) Uani 1 1 d .
H27 H 0.4996 0.9032 -0.3505 0.042 Uiso 1 1 calc R
C28 C 0.5963(3) 0.8033(3) -0.2235(2) 0.0291(6) Uani 1 1 d .
H28 H 0.5216 0.7531 -0.2032 0.039 Uiso 1 1 calc R
C29 C 0.6736(3) 1.0714(3) -0.4405(2) 0.0404(7) Uani 1 1 d .
H29a H 0.6941 1.0254 -0.5003 0.061 Uiso 1 1 calc GR
H29b H 0.7378 1.1389 -0.4372 0.061 Uiso 1 1 calc GR
H29c H 0.5780 1.1131 -0.4450 0.061 Uiso 1 1 calc GR

loop_
_atom_site_aniso_label
_atom_site_aniso_U_11
_atom_site_aniso_U_22
_atom_site_aniso_U_33
_atom_site_aniso_U_23
_atom_site_aniso_U_13
_atom_site_aniso_U_12
O1 0.0279(9) 0.0171(8) 0.0321(10) -0.0001(7) -0.0080(7) -0.0005(7)
O2 0.0300(10) 0.0333(11) 0.0421(11) 0.0055(9) -0.0040(9) -0.0045(9)
O3 0.0491(13) 0.0368(12) 0.0446(12) -0.0022(9) -0.0166(10) 0.0131(10)
O4 0.0600(15) 0.0364(12) 0.0570(15) 0.0131(11) -0.0091(12) -0.0032(11)
N1 0.0478(16) 0.0246(12) 0.0372(14) -0.0036(10) -0.0074(12) 0.0045(11)
C1 0.0315(14) 0.0152(12) 0.0316(14) -0.0008(10) -0.0074(11) -0.0004(10)
C2 0.0286(13) 0.0182(12) 0.0333(14) -0.0033(10) -0.0109(11) -0.0012(10)
C3 0.0313(14) 0.0175(12) 0.0377(15) -0.0051(11) -0.0092(11) -0.0024(10)
C4 0.0356(15) 0.0258(14) 0.0413(16) -0.0012(12) -0.0069(12) -0.0068(12)
C5 0.0303(14) 0.0289(14) 0.0365(15) -0.0059(12) -0.0019(11) -0.0038(11)
C6 0.0297(14) 0.0237(13) 0.0364(15) -0.0068(11) -0.0079(11) 0.0008(11)
C7 0.0309(14) 0.0181(12) 0.0272(13) 0.0006(10) -0.0063(10) 0.0000(10)
C8 0.0248(13) 0.0181(12) 0.0338(14) -0.0019(10) -0.0059(10) -0.0002(10)
C9 0.0294(14) 0.0213(13) 0.0330(14) 0.0003(11) -0.0053(11) -0.0016(11)
C10 0.0325(14) 0.0265(14) 0.0354(15) -0.0090(11) -0.0065(11) -0.0015(11)
C11 0.0338(15) 0.0169(12) 0.0443(16) -0.0057(11) -0.0075(12) -0.0008(11)
C12 0.0326(14) 0.0162(12) 0.0421(16) 0.0019(11) -0.0093(12) -0.0018(11)
C13 0.0293(14) 0.0228(13) 0.0325(14) -0.0025(11) -0.0076(11) -0.0034(11)
C14 0.0291(14) 0.0211(12) 0.0298(14) -0.0046(10) -0.0065(11) 0.0000(11)
C15 0.0314(14) 0.0171(12) 0.0311(14) -0.0065(10) -0.0058(11) 0.0002(10)
C16 0.0306(14) 0.0293(14) 0.0355(15) -0.0026(12) -0.0038(12) 0.0009(12)
C17 0.0327(15) 0.0317(15) 0.0355(15) -0.0052(12) -0.0071(12) 0.0071(12)
C18 0.0427(16) 0.0199(13) 0.0302(14) -0.0049(11) -0.0113(12) 0.0050(11)
C19 0.0400(16) 0.0219(13) 0.0338(15) -0.0047(11) -0.0054(12) -0.0042(12)
C20 0.0300(14) 0.0230(13) 0.0335(14) -0.0063(11) -0.0096(11) 0.0007(11)
C21 0.0284(13) 0.0200(12) 0.0321(14) -0.0061(10) -0.0089(11) -0.0023(10)
C22 0.0325(14) 0.0228(13) 0.0371(15) -0.0045(11) -0.0068(12) 0.0016(11)
C23 0.0278(13) 0.0221(13) 0.0304(14) -0.0069(10) -0.0047(11) 0.0024(10)
C24 0.0291(14) 0.0321(15) 0.0355(15) -0.0029(12) -0.0084(11) -0.0017(12)
C25 0.0382(16) 0.0309(15) 0.0388(16) -0.0018(12) -0.0014(13) -0.0079(12)
C26 0.0377(15) 0.0263(14) 0.0305(14) -0.0032(11) -0.0006(12) 0.0018(12)
C27 0.0327(14) 0.0290(14) 0.0321(15) -0.0053(11) -0.0099(11) 0.0045(12)
C28 0.0297(14) 0.0233(13) 0.0342(15) -0.0046(11) -0.0044(11) -0.0013(11)
C29 0.0490(18) 0.0317(15) 0.0380(16) 0.0024(13) -0.0074(14) 0.0010(13)

loop_
_atom_type_symbol
_atom_type_description
_atom_type_scat_dispersion_real
_atom_type_scat_dispersion_imag
_atom_type_scat_source
C C 0.0033 0.0016 'International Tables Vol C Tables 4.2.6.8 and 6.1.1.4'
H H 0.0000 0.0000 'International Tables Vol C Tables 4.2.6.8 and 6.1.1.4'
N N 0.0061 0.0033 'International Tables Vol C Tables 4.2.6.8 and 6.1.1.4'
O O 0.0106 0.0060 'International Tables Vol C Tables 4.2.6.8 and 6.1.1.4'

loop_
_geom_angle_atom_site_label_1
_geom_angle_atom_site_label_2
_geom_angle_atom_site_label_3
_geom_angle
C14 O1 C7 115.7(2)
O3 N1 C18 117.3(3)
O4 N1 O3 124.7(2)
O4 N1 C18 118.0(2)
C6 C1 C2 110.3(2)
C6 C1 C7 115.8(2)
C7 C1 C2 114.1(2)
C3 C2 C1 111.9(2)
C21 C2 C1 110.4(2)
C21 C2 C3 115.8(2)
C4 C3 C2 111.4(2)
C3 C4 C5 111.4(2)
C6 C5 C4 110.9(2)
C1 C6 C5 114.2(2)
O1 C7 C1 109.7(2)
O1 C7 C8 110.8(2)
C8 C7 C1 111.8(2)
C9 C8 C7 123.2(2)
C9 C8 C13 119.1(2)
C13 C8 C7 117.7(2)
C8 C9 C10 120.1(2)
C11 C10 C9 120.2(3)
C10 C11 C12 120.3(2)
C11 C12 C13 119.8(2)
C12 C13 C8 120.5(3)
O1 C14 C15 111.6(2)
O2 C14 O1 125.0(2)
O2 C14 C15 123.4(2)
C16 C15 C14 116.8(2)
C20 C15 C14 123.3(2)
C20 C15 C16 119.9(2)
C15 C16 C17 120.3(3)
C18 C17 C16 118.3(3)
C17 C18 N1 118.7(2)
C17 C18 C19 122.7(2)
C19 C18 N1 118.5(3)
C18 C19 C20 118.1(3)
C19 C20 C15 120.7(3)
C22 C21 C2 123.5(2)
C22 C21 C23 120.4(2)
C23 C21 C2 116.0(2)
C24 C23 C21 121.3(2)
C24 C23 C28 117.7(2)
C28 C23 C21 121.0(2)
C25 C24 C23 121.2(3)
C24 C25 C26 121.1(3)
C25 C26 C27 117.9(3)
C25 C26 C29 121.3(3)
C27 C26 C29 120.8(3)
C28 C27 C26 121.8(2)
C27 C28 C23 120.4(3)

loop_
_geom_bond_atom_site_label_1
_geom_bond_atom_site_label_2
_geom_bond_distance
O1 C7 1.464(3)
O1 C14 1.353(3)
O2 C14 1.195(3)
O3 N1 1.224(3)
O4 N1 1.217(3)
N1 C18 1.483(3)
C1 C2 1.563(3)
C1 C6 1.533(4)
C1 C7 1.534(3)
C2 C3 1.532(3)
C2 C21 1.513(4)
C3 C4 1.524(4)
C4 C5 1.537(4)
C5 C6 1.535(4)
C7 C8 1.512(3)
C8 C9 1.392(4)
C8 C13 1.398(4)
C9 C10 1.395(4)
C10 C11 1.378(4)
C11 C12 1.387(4)
C12 C13 1.388(4)
C14 C15 1.506(3)
C15 C16 1.390(4)
C15 C20 1.387(4)
C16 C17 1.392(4)
C17 C18 1.379(4)
C18 C19 1.385(4)
C19 C20 1.387(4)
C21 C22 1.328(4)
C21 C23 1.495(4)
C23 C24 1.395(4)
C23 C28 1.398(4)
C24 C25 1.385(4)
C25 C26 1.386(4)
C26 C27 1.386(4)
C26 C29 1.512(4)
C27 C28 1.386(4)

loop_
_platon_squeeze_void_nr
_platon_squeeze_void_average_x
_platon_squeeze_void_average_y
_platon_squeeze_void_average_z
_platon_squeeze_void_volume
_platon_squeeze_void_count_electrons
_platon_squeeze_void_content
1 0.500 0.500 0.500 83 31 ' '
